data_4315903
loop_
_publ_author_name
'Wu-Zui Zheng'
'Peng Wang'
'Li-Ming Wu'
'Yi Liu'
'Ling Chen'

_publ_section_title
;
 Rb16Cd25.39(3)Sb36: An Electron-Deficient Zintl Phase Containing Infinite
 Dodecahedron Chains
;
_journal_name_full 'Inorganic Chemistry'
_journal_page_first 5890
_journal_page_last 5896
_journal_paper_doi 10.1021/ic100360n
_journal_volume 49
_journal_year 2010
_chemical_formula_moiety 'Cd24.94 Rb16 Sb36'
_chemical_formula_sum 'Cd24.94 Rb16 Sb36'
_chemical_formula_weight 8553.78
_chemical_name_systematic
; 
 ? 
;
_space_group_IT_number 63
_symmetry_cell_setting orthorhombic
_symmetry_space_group_name_Hall '-C 2c 2'
_symmetry_space_group_name_H-M 'C m c m'
_atom_sites_solution_primary direct
_atom_sites_solution_secondary difmap
_audit_creation_method SHELXL-97
_cell_angle_alpha 90.00
_cell_angle_beta 90.00
_cell_angle_gamma 90.00
_cell_formula_units_Z 1
_cell_length_a 16.504(4)
_cell_length_b 12.411(3)
_cell_length_c 12.380(3)
_cell_measurement_reflns_used 3685
_cell_measurement_temperature 293(2)
_cell_measurement_theta_max 27.4642
_cell_measurement_theta_min 3.2828
_cell_volume 2535.8(11)
_computing_cell_refinement 'CrystalClear (Rigaku/MSC Inc., 2005)'
_computing_data_collection 'CrystalClear (Rigaku/MSC Inc., 2005)'
_computing_data_reduction 'CrystalClear (Rigaku/MSC Inc., 2005)'
_computing_molecular_graphics 'Bruker SHELXTL'
_computing_publication_material 'Bruker SHELXTL'
_computing_structure_refinement 'SHELXL-97 (Sheldrick, 1997)'
_computing_structure_solution 'SHELXS-97 (Sheldrick, 1990)'
_diffrn_ambient_temperature 293(2)
_diffrn_detector_area_resol_mean 14.6306
_diffrn_measured_fraction_theta_full 0.997
_diffrn_measured_fraction_theta_max 0.997
_diffrn_measurement_device_type Mercury70
_diffrn_measurement_method CCD_Profile_fitting
_diffrn_radiation_monochromator graphite
_diffrn_radiation_source 'fine-focus sealed tube'
_diffrn_radiation_type MoK\a
_diffrn_radiation_wavelength 0.71073
_diffrn_reflns_av_R_equivalents 0.0428
_diffrn_reflns_av_sigmaI/netI 0.0277
_diffrn_reflns_limit_h_max 21
_diffrn_reflns_limit_h_min -21
_diffrn_reflns_limit_k_max 16
_diffrn_reflns_limit_k_min -14
_diffrn_reflns_limit_l_max 15
_diffrn_reflns_limit_l_min -16
_diffrn_reflns_number 9508
_diffrn_reflns_theta_full 27.47
_diffrn_reflns_theta_max 27.47
_diffrn_reflns_theta_min 2.47
_exptl_absorpt_coefficient_mu 22.128
_exptl_absorpt_correction_T_max 1.0000
_exptl_absorpt_correction_T_min 0.4499
_exptl_absorpt_correction_type multi-scan
_exptl_crystal_colour Grey
_exptl_crystal_density_diffrn 5.601
_exptl_crystal_density_method 'not measured'
_exptl_crystal_description Chunk
_exptl_crystal_F_000 3625
_exptl_crystal_size_max 0.2210
_exptl_crystal_size_mid 0.2000
_exptl_crystal_size_min 0.1030
_refine_diff_density_max 1.460
_refine_diff_density_min -1.222
_refine_diff_density_rms 0.229
_refine_ls_extinction_coef 0.00030(2)
_refine_ls_extinction_expression Fc^*^=kFc[1+0.001xFc^2^\l^3^/sin(2\q)]^-1/4^
_refine_ls_extinction_method SHELXL
_refine_ls_goodness_of_fit_ref 1.105
_refine_ls_matrix_type full
_refine_ls_number_parameters 62
_refine_ls_number_reflns 1569
_refine_ls_number_restraints 0
_refine_ls_restrained_S_all 1.105
_refine_ls_R_factor_all 0.0244
_refine_ls_R_factor_gt 0.0217
_refine_ls_shift/su_max 0.000
_refine_ls_shift/su_mean 0.000
_refine_ls_structure_factor_coef Fsqd
_refine_ls_weighting_details 'calc w=1/[\s^2^(Fo^2^)+(0.0250P)^2^+0.0000P] where P=(Fo^2^+2Fc^2^)/3'
_refine_ls_weighting_scheme calc
_refine_ls_wR_factor_gt 0.0499
_refine_ls_wR_factor_ref 0.0508
_reflns_number_gt 1444
_reflns_number_total 1569
_reflns_threshold_expression >2sigma(I)
_cod_data_source_file ic100360n_si_001_1.cif
_cod_data_source_block Rb16Cd24.94Sb36
_cod_depositor_comments
;
The following automatic conversions were performed:

'_exptl_absorpt_correction_type' value 'Multi-scan' changed to
'multi-scan' according to the built-in table from CIF Core dictionary
named 'cif_core.dic' version 2.4.1 from 2010-06-29.

Automatic conversion script
Id: cif_fix_values 1646 2011-03-28 12:23:43Z adriana 
;
_cod_original_cell_volume 2535.7(11)
_cod_database_code 4315903

loop_
_symmetry_equiv_pos_as_xyz
'x, y, z'
'-x, -y, z+1/2'
'-x, y, -z+1/2'
'x, -y, -z'
'x+1/2, y+1/2, z'
'-x+1/2, -y+1/2, z+1/2'
'-x+1/2, y+1/2, -z+1/2'
'x+1/2, -y+1/2, -z'
'-x, -y, -z'
'x, y, -z-1/2'
'x, -y, z-1/2'
'-x, y, z'
'-x+1/2, -y+1/2, -z'
'x+1/2, y+1/2, -z-1/2'
'x+1/2, -y+1/2, z-1/2'
'-x+1/2, y+1/2, z'

loop_
_atom_site_label
_atom_site_type_symbol
_atom_site_fract_x
_atom_site_fract_y
_atom_site_fract_z
_atom_site_U_iso_or_equiv
_atom_site_adp_type
_atom_site_occupancy
_atom_site_symmetry_multiplicity
_atom_site_calc_flag
_atom_site_refinement_flags
_atom_site_disorder_assembly
_atom_site_disorder_group
Rb1 Rb 0.0000 0.0000 0.0000 0.0263(2) Uani 1 4 d S . .
Rb2 Rb 0.0000 0.57108(12) 0.2500 0.0909(7) Uani 1 4 d S . .
Rb3 Rb 0.19427(5) 0.35260(7) 0.2500 0.0332(2) Uani 1 2 d S . .
Cd1 Cd 0.14004(3) 0.05392(4) 0.2500 0.01658(13) Uani 1 2 d S . .
Cd2 Cd 0.36818(2) 0.24865(3) 0.04569(3) 0.02166(12) Uani 1 1 d . . .
Cd3 Cd 0.3892(3) 0.0000 0.0000 0.0259(18) Uani 0.117(2) 2 d SP . .
Sb1 Sb 0.0000 0.19125(5) 0.2500 0.01479(15) Uani 1 4 d S . .
Sb2 Sb 0.0000 0.33599(4) 0.07273(4) 0.01638(12) Uani 1 2 d S . .
Sb3 Sb 0.41499(3) 0.33815(4) 0.2500 0.01302(12) Uani 1 2 d S . .
Sb4 Sb 0.23412(2) 0.09525(3) 0.06228(2) 0.01620(10) Uani 1 1 d . . .

loop_
_atom_site_aniso_label
_atom_site_aniso_U_11
_atom_site_aniso_U_22
_atom_site_aniso_U_33
_atom_site_aniso_U_23
_atom_site_aniso_U_13
_atom_site_aniso_U_12
Rb1 0.0313(6) 0.0256(6) 0.0219(5) 0.0017(4) 0.000 0.000
Rb2 0.183(2) 0.0123(7) 0.0773(12) 0.000 0.000 0.000
Rb3 0.0251(4) 0.0373(5) 0.0370(5) 0.000 0.000 -0.0108(3)
Cd1 0.0181(3) 0.0143(3) 0.0174(3) 0.000 0.000 -0.00018(19)
Cd2 0.0196(2) 0.0255(2) 0.0199(2) -0.00401(16) 0.00045(14) -0.00070(15)
Cd3 0.020(3) 0.019(3) 0.038(3) 0.007(2) 0.000 0.000
Sb1 0.0167(3) 0.0138(3) 0.0138(3) 0.000 0.000 0.000
Sb2 0.0186(2) 0.0166(3) 0.0139(2) -0.00036(18) 0.000 0.000
Sb3 0.0138(2) 0.0128(2) 0.0125(2) 0.000 0.000 0.00026(16)
Sb4 0.02016(18) 0.01228(18) 0.01617(18) -0.00170(12) 0.00349(13) -0.00373(12)

loop_
_atom_type_symbol
_atom_type_description
_atom_type_scat_dispersion_real
_atom_type_scat_dispersion_imag
_atom_type_scat_source
Rb Rb -0.9393 2.9676 'International Tables Vol C Tables 4.2.6.8 and 6.1.1.4'
Cd Cd -0.8075 1.2024 'International Tables Vol C Tables 4.2.6.8 and 6.1.1.4'
Sb Sb -0.5866 1.5461 'International Tables Vol C Tables 4.2.6.8 and 6.1.1.4'

loop_
_geom_angle_atom_site_label_1
_geom_angle_atom_site_label_2
_geom_angle_atom_site_label_3
_geom_angle
_geom_angle_site_symmetry_1
_geom_angle_site_symmetry_3
_geom_angle_publ_flag
Cd2 Rb1 Cd2 180.000(14) 5_445 13 ?
Cd2 Rb1 Cd2 68.91(2) 5_445 16_545 ?
Cd2 Rb1 Cd2 111.09(2) 13 16_545 ?
Cd2 Rb1 Cd2 111.09(2) 5_445 8_455 ?
Cd2 Rb1 Cd2 68.91(2) 13 8_455 ?
Cd2 Rb1 Cd2 180.000(11) 16_545 8_455 ?
Cd2 Rb1 Sb1 112.148(14) 5_445 . ?
Cd2 Rb1 Sb1 67.852(14) 13 . ?
Cd2 Rb1 Sb1 112.148(14) 16_545 . ?
Cd2 Rb1 Sb1 67.852(14) 8_455 . ?
Cd2 Rb1 Sb1 67.852(14) 5_445 9 ?
Cd2 Rb1 Sb1 112.148(14) 13 9 ?
Cd2 Rb1 Sb1 67.852(14) 16_545 9 ?
Cd2 Rb1 Sb1 112.148(14) 8_455 9 ?
Sb1 Rb1 Sb1 180.0 . 9 ?
Cd2 Rb1 Cd1 69.151(13) 5_445 9 ?
Cd2 Rb1 Cd1 110.849(13) 13 9 ?
Cd2 Rb1 Cd1 108.131(14) 16_545 9 ?
Cd2 Rb1 Cd1 71.869(14) 8_455 9 ?
Sb1 Rb1 Cd1 136.917(12) . 9 ?
Sb1 Rb1 Cd1 43.083(12) 9 9 ?
Cd2 Rb1 Cd1 110.849(13) 5_445 . ?
Cd2 Rb1 Cd1 69.151(13) 13 . ?
Cd2 Rb1 Cd1 71.869(14) 16_545 . ?
Cd2 Rb1 Cd1 108.131(14) 8_455 . ?
Sb1 Rb1 Cd1 43.083(12) . . ?
Sb1 Rb1 Cd1 136.917(12) 9 . ?
Cd1 Rb1 Cd1 180.000(11) 9 . ?
Cd2 Rb1 Cd1 71.869(14) 5_445 3 ?
Cd2 Rb1 Cd1 108.131(14) 13 3 ?
Cd2 Rb1 Cd1 110.849(13) 16_545 3 ?
Cd2 Rb1 Cd1 69.151(13) 8_455 3 ?
Sb1 Rb1 Cd1 43.083(12) . 3 ?
Sb1 Rb1 Cd1 136.917(12) 9 3 ?
Cd1 Rb1 Cd1 107.75(2) 9 3 ?
Cd1 Rb1 Cd1 72.25(2) . 3 ?
Cd2 Rb1 Cd1 108.131(14) 5_445 11 ?
Cd2 Rb1 Cd1 71.869(14) 13 11 ?
Cd2 Rb1 Cd1 69.151(13) 16_545 11 ?
Cd2 Rb1 Cd1 110.849(13) 8_455 11 ?
Sb1 Rb1 Cd1 136.917(12) . 11 ?
Sb1 Rb1 Cd1 43.083(12) 9 11 ?
Cd1 Rb1 Cd1 72.25(2) 9 11 ?
Cd1 Rb1 Cd1 107.75(2) . 11 ?
Cd1 Rb1 Cd1 180.000(11) 3 11 ?
Cd2 Rb1 Sb3 109.093(15) 5_445 15_455 ?
Cd2 Rb1 Sb3 70.907(15) 13 15_455 ?
Cd2 Rb1 Sb3 136.826(10) 16_545 15_455 ?
Cd2 Rb1 Sb3 43.174(10) 8_455 15_455 ?
Sb1 Rb1 Sb3 108.210(19) . 15_455 ?
Sb1 Rb1 Sb3 71.790(19) 9 15_455 ?
Cd1 Rb1 Sb3 42.126(14) 9 15_455 ?
Cd1 Rb1 Sb3 137.874(14) . 15_455 ?
Cd1 Rb1 Sb3 108.821(17) 3 15_455 ?
Cd1 Rb1 Sb3 71.179(17) 11 15_455 ?
Cd2 Rb1 Sb3 70.907(15) 5_445 7_545 ?
Cd2 Rb1 Sb3 109.093(15) 13 7_545 ?
Cd2 Rb1 Sb3 43.174(10) 16_545 7_545 ?
Cd2 Rb1 Sb3 136.826(10) 8_455 7_545 ?
Sb1 Rb1 Sb3 71.790(19) . 7_545 ?
Sb1 Rb1 Sb3 108.210(19) 9 7_545 ?
Cd1 Rb1 Sb3 137.874(14) 9 7_545 ?
Cd1 Rb1 Sb3 42.126(14) . 7_545 ?
Cd1 Rb1 Sb3 71.179(17) 3 7_545 ?
Cd1 Rb1 Sb3 108.821(17) 11 7_545 ?
Sb3 Rb1 Sb3 180.000(16) 15_455 7_545 ?
Sb3 Rb2 Sb3 45.88(3) 7 5_455 ?
Sb3 Rb2 Sb2 137.388(14) 7 . ?
Sb3 Rb2 Sb2 137.388(14) 5_455 . ?
Sb3 Rb2 Sb2 137.388(14) 7 10_556 ?
Sb3 Rb2 Sb2 137.388(14) 5_455 10_556 ?
Sb2 Rb2 Sb2 73.90(4) . 10_556 ?
Sb3 Rb2 Cd3 114.33(3) 7 5_455 ?
Sb3 Rb2 Cd3 91.54(3) 5_455 5_455 ?
Sb2 Rb2 Cd3 46.12(4) . 5_455 ?
Sb2 Rb2 Cd3 108.19(4) 10_556 5_455 ?
Sb3 Rb2 Cd3 91.54(3) 7 6 ?
Sb3 Rb2 Cd3 114.33(3) 5_455 6 ?
Sb2 Rb2 Cd3 108.19(4) . 6 ?
Sb2 Rb2 Cd3 46.12(4) 10_556 6 ?
Cd3 Rb2 Cd3 152.42(5) 5_455 6 ?
Sb3 Rb2 Cd3 91.54(3) 7 13 ?
Sb3 Rb2 Cd3 114.33(3) 5_455 13 ?
Sb2 Rb2 Cd3 46.12(4) . 13 ?
Sb2 Rb2 Cd3 108.19(4) 10_556 13 ?
Cd3 Rb2 Cd3 59.20(13) 5_455 13 ?
Cd3 Rb2 Cd3 113.48(11) 6 13 ?
Sb3 Rb2 Cd3 114.33(3) 7 14_456 ?
Sb3 Rb2 Cd3 91.54(3) 5_455 14_456 ?
Sb2 Rb2 Cd3 108.19(4) . 14_456 ?
Sb2 Rb2 Cd3 46.12(4) 10_556 14_456 ?
Cd3 Rb2 Cd3 113.48(11) 5_455 14_456 ?
Cd3 Rb2 Cd3 59.20(13) 6 14_456 ?
Cd3 Rb2 Cd3 152.42(5) 13 14_456 ?
Sb3 Rb2 Cd2 43.974(16) 7 7 ?
Sb3 Rb2 Cd2 72.81(3) 5_455 7 ?
Sb2 Rb2 Cd2 145.16(2) . 7 ?
Sb2 Rb2 Cd2 93.452(19) 10_556 7 ?
Cd3 Rb2 Cd2 158.29(4) 5_455 7 ?
Cd3 Rb2 Cd2 48.21(3) 6 7 ?
Cd3 Rb2 Cd2 113.05(6) 13 7 ?
Cd3 Rb2 Cd2 82.60(5) 14_456 7 ?
Sb3 Rb2 Cd2 72.81(3) 7 5_455 ?
Sb3 Rb2 Cd2 43.974(16) 5_455 5_455 ?
Sb2 Rb2 Cd2 93.452(19) . 5_455 ?
Sb2 Rb2 Cd2 145.16(2) 10_556 5_455 ?
Cd3 Rb2 Cd2 48.21(3) 5_455 5_455 ?
Cd3 Rb2 Cd2 158.29(4) 6 5_455 ?
Cd3 Rb2 Cd2 82.60(5) 13 5_455 ?
Cd3 Rb2 Cd2 113.05(6) 14_456 5_455 ?
Cd2 Rb2 Cd2 113.10(4) 7 5_455 ?
Sb3 Rb2 Cd2 72.81(3) 7 14_456 ?
Sb3 Rb2 Cd2 43.974(16) 5_455 14_456 ?
Sb2 Rb2 Cd2 145.16(2) . 14_456 ?
Sb2 Rb2 Cd2 93.452(19) 10_556 14_456 ?
Cd3 Rb2 Cd2 113.05(6) 5_455 14_456 ?
Cd3 Rb2 Cd2 82.60(5) 6 14_456 ?
Cd3 Rb2 Cd2 158.29(4) 13 14_456 ?
Cd3 Rb2 Cd2 48.21(3) 14_456 14_456 ?
Cd2 Rb2 Cd2 65.92(2) 7 14_456 ?
Cd2 Rb2 Cd2 78.48(3) 5_455 14_456 ?
Sb3 Rb2 Cd2 43.974(16) 7 16 ?
Sb3 Rb2 Cd2 72.81(3) 5_455 16 ?
Sb2 Rb2 Cd2 93.452(19) . 16 ?
Sb2 Rb2 Cd2 145.16(2) 10_556 16 ?
Cd3 Rb2 Cd2 82.60(5) 5_455 16 ?
Cd3 Rb2 Cd2 113.05(6) 6 16 ?
Cd3 Rb2 Cd2 48.21(3) 13 16 ?
Cd3 Rb2 Cd2 158.29(4) 14_456 16 ?
Cd2 Rb2 Cd2 78.48(3) 7 16 ?
Cd2 Rb2 Cd2 65.92(2) 5_455 16 ?
Cd2 Rb2 Cd2 113.10(4) 14_456 16 ?
Sb3 Rb3 Cd1 45.236(18) . 7 ?
Sb3 Rb3 Sb1 145.20(3) . . ?
Cd1 Rb3 Sb1 169.57(3) 7 . ?
Sb3 Rb3 Cd1 100.76(2) . . ?
Cd1 Rb3 Cd1 145.99(3) 7 . ?
Sb1 Rb3 Cd1 44.437(15) . . ?
Sb3 Rb3 Cd3 112.38(7) . 6 ?
Cd1 Rb3 Cd3 86.77(6) 7 6 ?
Sb1 Rb3 Cd3 87.03(6) . 6 ?
Cd1 Rb3 Cd3 112.20(3) . 6 ?
Sb3 Rb3 Cd3 112.38(7) . 13 ?
Cd1 Rb3 Cd3 86.77(6) 7 13 ?
Sb1 Rb3 Cd3 87.03(6) . 13 ?
Cd1 Rb3 Cd3 112.20(3) . 13 ?
Cd3 Rb3 Cd3 107.00(7) 6 13 ?
Sb3 Rb3 Sb2 145.129(13) . . ?
Cd1 Rb3 Sb2 130.10(2) 7 . ?
Sb1 Rb3 Sb2 43.365(15) . . ?
Cd1 Rb3 Sb2 75.822(16) . . ?
Cd3 Rb3 Sb2 100.58(7) 6 . ?
Cd3 Rb3 Sb2 43.69(6) 13 . ?
Sb3 Rb3 Sb2 145.129(13) . 10_556 ?
Cd1 Rb3 Sb2 130.10(2) 7 10_556 ?
Sb1 Rb3 Sb2 43.365(15) . 10_556 ?
Cd1 Rb3 Sb2 75.822(16) . 10_556 ?
Cd3 Rb3 Sb2 43.69(6) 6 10_556 ?
Cd3 Rb3 Sb2 100.58(7) 13 10_556 ?
Sb2 Rb3 Sb2 68.67(2) . 10_556 ?
Sb3 Rb3 Sb4 74.980(16) . 7 ?
Cd1 Rb3 Sb4 43.198(13) 7 7 ?
Sb1 Rb3 Sb4 130.702(19) . 7 ?
Cd1 Rb3 Sb4 143.568(13) . 7 ?
Cd3 Rb3 Sb4 43.78(6) 6 7 ?
Cd3 Rb3 Sb4 102.47(3) 13 7 ?
Sb2 Rb3 Sb4 127.85(3) . 7 ?
Sb2 Rb3 Sb4 87.446(18) 10_556 7 ?
Sb3 Rb3 Sb4 74.980(16) . 16 ?
Cd1 Rb3 Sb4 43.198(13) 7 16 ?
Sb1 Rb3 Sb4 130.701(19) . 16 ?
Cd1 Rb3 Sb4 143.568(13) . 16 ?
Cd3 Rb3 Sb4 102.47(3) 6 16 ?
Cd3 Rb3 Sb4 43.78(6) 13 16 ?
Sb2 Rb3 Sb4 87.446(18) . 16 ?
Sb2 Rb3 Sb4 127.85(3) 10_556 16 ?
Sb4 Rb3 Sb4 71.38(2) 7 16 ?
Sb3 Rb3 Sb4 78.273(17) . . ?
Cd1 Rb3 Sb4 114.63(2) 7 . ?
Sb1 Rb3 Sb4 73.55(2) . . ?
Cd1 Rb3 Sb4 42.543(15) . . ?
Cd3 Rb3 Sb4 154.73(3) 6 . ?
Cd3 Rb3 Sb4 88.35(2) 13 . ?
Sb2 Rb3 Sb4 76.451(16) . . ?
Sb2 Rb3 Sb4 114.86(2) 10_556 . ?
Sb4 Rb3 Sb4 153.24(2) 7 . ?
Sb4 Rb3 Sb4 102.46(2) 16 . ?
Sb3 Rb3 Sb4 78.273(17) . 10_556 ?
Cd1 Rb3 Sb4 114.63(2) 7 10_556 ?
Sb1 Rb3 Sb4 73.55(2) . 10_556 ?
Cd1 Rb3 Sb4 42.543(14) . 10_556 ?
Cd3 Rb3 Sb4 88.35(2) 6 10_556 ?
Cd3 Rb3 Sb4 154.73(3) 13 10_556 ?
Sb2 Rb3 Sb4 114.86(2) . 10_556 ?
Sb2 Rb3 Sb4 76.451(16) 10_556 10_556 ?
Sb4 Rb3 Sb4 102.46(2) 7 10_556 ?
Sb4 Rb3 Sb4 153.24(2) 16 10_556 ?
Sb4 Rb3 Sb4 70.95(3) . 10_556 ?
Sb3 Cd1 Sb4 110.270(15) 7_545 10_556 ?
Sb3 Cd1 Sb4 110.270(15) 7_545 . ?
Sb4 Cd1 Sb4 109.73(3) 10_556 . ?
Sb3 Cd1 Sb1 107.67(3) 7_545 . ?
Sb4 Cd1 Sb1 109.429(18) 10_556 . ?
Sb4 Cd1 Sb1 109.429(18) . . ?
Sb3 Cd1 Rb3 66.31(3) 7_545 7_545 ?
Sb4 Cd1 Rb3 73.643(18) 10_556 7_545 ?
Sb4 Cd1 Rb3 73.643(18) . 7_545 ?
Sb1 Cd1 Rb3 173.99(2) . 7_545 ?
Sb3 Cd1 Rb3 174.84(2) 7_545 . ?
Sb4 Cd1 Rb3 72.318(14) 10_556 . ?
Sb4 Cd1 Rb3 72.318(14) . . ?
Sb1 Cd1 Rb3 67.17(2) . . ?
Rb3 Cd1 Rb3 118.84(2) 7_545 . ?
Sb3 Cd1 Rb1 69.452(10) 7_545 . ?
Sb4 Cd1 Rb1 176.992(16) 10_556 . ?
Sb4 Cd1 Rb1 72.980(19) . . ?
Sb1 Cd1 Rb1 68.090(15) . . ?
Rb3 Cd1 Rb1 108.667(16) 7_545 . ?
Rb3 Cd1 Rb1 107.717(12) . . ?
Sb3 Cd1 Rb1 69.452(10) 7_545 2 ?
Sb4 Cd1 Rb1 72.980(19) 10_556 2 ?
Sb4 Cd1 Rb1 176.992(16) . 2 ?
Sb1 Cd1 Rb1 68.090(15) . 2 ?
Rb3 Cd1 Rb1 108.667(16) 7_545 2 ?
Rb3 Cd1 Rb1 107.717(12) . 2 ?
Rb1 Cd1 Rb1 104.28(2) . 2 ?
Sb2 Cd2 Sb3 113.21(2) 13 . ?
Sb2 Cd2 Sb4 117.26(2) 13 13 ?
Sb3 Cd2 Sb4 107.75(2) . 13 ?
Sb2 Cd2 Sb4 112.13(2) 13 . ?
Sb3 Cd2 Sb4 113.185(18) . . ?
Sb4 Cd2 Sb4 91.53(2) 13 . ?
Sb2 Cd2 Cd3 57.25(7) 13 . ?
Sb3 Cd2 Cd3 120.46(4) . . ?
Sb4 Cd2 Cd3 129.44(6) 13 . ?
Sb4 Cd2 Cd3 57.29(8) . . ?
Sb2 Cd2 Rb1 77.86(2) 13 5 ?
Sb3 Cd2 Rb1 70.316(15) . 5 ?
Sb4 Cd2 Rb1 73.70(2) 13 5 ?
Sb4 Cd2 Rb1 165.019(15) . 5 ?
Cd3 Cd2 Rb1 134.80(8) . 5 ?
Sb2 Cd2 Rb2 72.81(2) 13 5_545 ?
Sb3 Cd2 Rb2 60.60(2) . 5_545 ?
Sb4 Cd2 Rb2 167.87(2) 13 5_545 ?
Sb4 Cd2 Rb2 90.48(2) . 5_545 ?
Cd3 Cd2 Rb2 60.97(5) . 5_545 ?
Rb1 Cd2 Rb2 103.44(2) 5 5_545 ?
Sb2 Cd2 Rb3 66.88(2) 13 13 ?
Sb3 Cd2 Rb3 175.349(19) . 13 ?
Sb4 Cd2 Rb3 68.78(2) 13 13 ?
Sb4 Cd2 Rb3 70.454(15) . 13 ?
Cd3 Cd2 Rb3 63.76(3) . 13 ?
Rb1 Cd2 Rb3 105.408(16) 5 13 ?
Rb2 Cd2 Rb3 123.04(3) 5_545 13 ?
Sb2 Cd2 Rb3 172.351(18) 13 . ?
Sb3 Cd2 Rb3 61.006(19) . . ?
Sb4 Cd2 Rb3 70.183(19) 13 . ?
Sb4 Cd2 Rb3 68.06(2) . . ?
Cd3 Cd2 Rb3 120.19(7) . . ?
Rb1 Cd2 Rb3 103.60(2) 5 . ?
Rb2 Cd2 Rb3 99.59(2) 5_545 . ?
Rb3 Cd2 Rb3 119.333(17) 13 . ?
Sb2 Cd3 Sb2 101.20(15) 13 5_545 ?
Sb2 Cd3 Sb4 139.39(6) 13 4 ?
Sb2 Cd3 Sb4 110.64(4) 5_545 4 ?
Sb2 Cd3 Sb4 110.64(4) 13 . ?
Sb2 Cd3 Sb4 139.39(6) 5_545 . ?
Sb4 Cd3 Sb4 57.74(9) 4 . ?
Sb2 Cd3 Cd2 55.59(3) 13 . ?
Sb2 Cd3 Cd2 134.80(11) 5_545 . ?
Sb4 Cd3 Cd2 110.27(12) 4 . ?
Sb4 Cd3 Cd2 57.39(4) . . ?
Sb2 Cd3 Cd2 134.80(11) 13 4 ?
Sb2 Cd3 Cd2 55.59(3) 5_545 4 ?
Sb4 Cd3 Cd2 57.39(4) 4 4 ?
Sb4 Cd3 Cd2 110.27(12) . 4 ?
Cd2 Cd3 Cd2 167.37(17) . 4 ?
Sb2 Cd3 Rb2 77.26(8) 13 5_545 ?
Sb2 Cd3 Rb2 66.02(6) 5_545 5_545 ?
Sb4 Cd3 Rb2 138.55(8) 4 5_545 ?
Sb4 Cd3 Rb2 96.64(3) . 5_545 ?
Cd2 Cd3 Rb2 70.82(4) . 5_545 ?
Cd2 Cd3 Rb2 115.92(6) 4 5_545 ?
Sb2 Cd3 Rb2 66.02(6) 13 13 ?
Sb2 Cd3 Rb2 77.26(8) 5_545 13 ?
Sb4 Cd3 Rb2 96.64(3) 4 13 ?
Sb4 Cd3 Rb2 138.55(8) . 13 ?
Cd2 Cd3 Rb2 115.92(6) . 13 ?
Cd2 Cd3 Rb2 70.82(4) 4 13 ?
Rb2 Cd3 Rb2 120.80(13) 5_545 13 ?
Sb2 Cd3 Rb3 68.906(18) 13 13 ?
Sb2 Cd3 Rb3 144.51(7) 5_545 13 ?
Sb4 Cd3 Rb3 70.53(6) 4 13 ?
Sb4 Cd3 Rb3 72.93(7) . 13 ?
Cd2 Cd3 Rb3 68.91(3) . 13 ?
Cd2 Cd3 Rb3 106.33(5) 4 13 ?
Rb2 Cd3 Rb3 137.37(4) 5_545 13 ?
Rb2 Cd3 Rb3 67.53(2) 13 13 ?
Sb2 Cd3 Rb3 144.51(7) 13 7_545 ?
Sb2 Cd3 Rb3 68.906(18) 5_545 7_545 ?
Sb4 Cd3 Rb3 72.93(7) 4 7_545 ?
Sb4 Cd3 Rb3 70.53(6) . 7_545 ?
Cd2 Cd3 Rb3 106.33(5) . 7_545 ?
Cd2 Cd3 Rb3 68.91(3) 4 7_545 ?
Rb2 Cd3 Rb3 67.53(2) 5_545 7_545 ?
Rb2 Cd3 Rb3 137.37(4) 13 7_545 ?
Rb3 Cd3 Rb3 138.06(13) 13 7_545 ?
Sb2 Sb1 Sb2 101.40(3) 10_556 . ?
Sb2 Sb1 Cd1 112.082(12) 10_556 3 ?
Sb2 Sb1 Cd1 112.082(11) . 3 ?
Sb2 Sb1 Cd1 112.082(11) 10_556 . ?
Sb2 Sb1 Cd1 112.082(11) . . ?
Cd1 Sb1 Cd1 107.18(4) 3 . ?
Sb2 Sb1 Rb3 70.396(15) 10_556 . ?
Sb2 Sb1 Rb3 70.396(15) . . ?
Cd1 Sb1 Rb3 175.58(3) 3 . ?
Cd1 Sb1 Rb3 68.39(3) . . ?
Sb2 Sb1 Rb3 70.396(15) 10_556 3 ?
Sb2 Sb1 Rb3 70.396(15) . 3 ?
Cd1 Sb1 Rb3 68.39(3) 3 3 ?
Cd1 Sb1 Rb3 175.58(3) . 3 ?
Rb3 Sb1 Rb3 116.03(4) . 3 ?
Sb2 Sb1 Rb1 178.18(2) 10_556 . ?
Sb2 Sb1 Rb1 76.79(2) . . ?
Cd1 Sb1 Rb1 68.827(14) 3 . ?
Cd1 Sb1 Rb1 68.827(14) . . ?
Rb3 Sb1 Rb1 108.806(11) . . ?
Rb3 Sb1 Rb1 108.806(11) 3 . ?
Sb2 Sb1 Rb1 76.79(2) 10_556 2 ?
Sb2 Sb1 Rb1 178.18(2) . 2 ?
Cd1 Sb1 Rb1 68.827(14) 3 2 ?
Cd1 Sb1 Rb1 68.827(14) . 2 ?
Rb3 Sb1 Rb1 108.806(11) . 2 ?
Rb3 Sb1 Rb1 108.806(11) 3 2 ?
Rb1 Sb1 Rb1 105.03(2) . 2 ?
Cd2 Sb2 Cd2 100.68(3) 8_455 13 ?
Cd2 Sb2 Sb1 99.56(2) 8_455 . ?
Cd2 Sb2 Sb1 99.56(2) 13 . ?
Cd2 Sb2 Cd3 126.10(5) 8_455 13 ?
Cd2 Sb2 Cd3 67.16(6) 13 13 ?
Sb1 Sb2 Cd3 133.59(6) . 13 ?
Cd2 Sb2 Cd3 67.16(6) 8_455 5_455 ?
Cd2 Sb2 Cd3 126.10(5) 13 5_455 ?
Sb1 Sb2 Cd3 133.59(6) . 5_455 ?
Cd3 Sb2 Cd3 78.80(15) 13 5_455 ?
Cd2 Sb2 Rb2 127.511(14) 8_455 . ?
Cd2 Sb2 Rb2 127.511(14) 13 . ?
Sb1 Sb2 Rb2 92.35(3) . . ?
Cd3 Sb2 Rb2 67.86(3) 13 . ?
Cd3 Sb2 Rb2 67.86(3) 5_455 . ?
Cd2 Sb2 Rb3 161.21(2) 8_455 . ?
Cd2 Sb2 Rb3 71.21(2) 13 . ?
Sb1 Sb2 Rb3 66.239(16) . . ?
Cd3 Sb2 Rb3 67.41(6) 13 . ?
Cd3 Sb2 Rb3 131.45(5) 5_455 . ?
Rb2 Sb2 Rb3 67.580(17) . . ?
Cd2 Sb2 Rb3 71.21(2) 8_455 3 ?
Cd2 Sb2 Rb3 161.21(2) 13 3 ?
Sb1 Sb2 Rb3 66.239(15) . 3 ?
Cd3 Sb2 Rb3 131.45(5) 13 3 ?
Cd3 Sb2 Rb3 67.41(6) 5_455 3 ?
Rb2 Sb2 Rb3 67.580(17) . 3 ?
Rb3 Sb2 Rb3 110.98(3) . 3 ?
Cd2 Sb2 Rb2 66.712(19) 8_455 9_565 ?
Cd2 Sb2 Rb2 66.712(19) 13 9_565 ?
Sb1 Sb2 Rb2 156.80(3) . 9_565 ?
Cd3 Sb2 Rb2 60.24(4) 13 9_565 ?
Cd3 Sb2 Rb2 60.24(4) 5_455 9_565 ?
Rb2 Sb2 Rb2 110.846(19) . 9_565 ?
Rb3 Sb2 Rb2 121.818(14) . 9_565 ?
Rb3 Sb2 Rb2 121.818(14) 3 9_565 ?
Cd2 Sb2 Rb1 61.781(13) 8_455 . ?
Cd2 Sb2 Rb1 61.781(13) 13 . ?
Sb1 Sb2 Rb1 62.884(19) . . ?
Cd3 Sb2 Rb1 128.67(5) 13 . ?
Cd3 Sb2 Rb1 128.67(5) 5_455 . ?
Rb2 Sb2 Rb1 155.24(2) . . ?
Rb3 Sb2 Rb1 99.836(15) . . ?
Rb3 Sb2 Rb1 99.836(15) 3 . ?
Rb2 Sb2 Rb1 93.92(2) 9_565 . ?
Sb3 Sb3 Cd1 108.733(15) 3_655 7 ?
Sb3 Sb3 Cd2 105.622(12) 3_655 . ?
Cd1 Sb3 Cd2 106.275(15) 7 . ?
Sb3 Sb3 Cd2 105.622(12) 3_655 10_556 ?
Cd1 Sb3 Cd2 106.275(15) 7 10_556 ?
Cd2 Sb3 Cd2 123.71(3) . 10_556 ?
Sb3 Sb3 Rb2 67.059(14) 3_655 5_545 ?
Cd1 Sb3 Rb2 175.79(2) 7 5_545 ?
Cd2 Sb3 Rb2 75.425(15) . 5_545 ?
Cd2 Sb3 Rb2 75.425(15) 10_556 5_545 ?
Sb3 Sb3 Rb3 177.183(15) 3_655 . ?
Cd1 Sb3 Rb3 68.45(2) 7 . ?
Cd2 Sb3 Rb3 75.526(14) . . ?
Cd2 Sb3 Rb3 75.526(14) 10_556 . ?
Rb2 Sb3 Rb3 115.76(2) 5_545 . ?
Sb3 Sb3 Rb1 69.181(8) 3_655 6 ?
Cd1 Sb3 Rb1 68.423(13) 7 6 ?
Cd2 Sb3 Rb1 169.777(15) . 6 ?
Cd2 Sb3 Rb1 66.510(18) 10_556 6 ?
Rb2 Sb3 Rb1 109.273(14) 5_545 6 ?
Rb3 Sb3 Rb1 109.267(12) . 6 ?
Sb3 Sb3 Rb1 69.181(8) 3_655 5 ?
Cd1 Sb3 Rb1 68.423(13) 7 5 ?
Cd2 Sb3 Rb1 66.510(17) . 5 ?
Cd2 Sb3 Rb1 169.777(15) 10_556 5 ?
Rb2 Sb3 Rb1 109.273(14) 5_545 5 ?
Rb3 Sb3 Rb1 109.267(12) . 5 ?
Rb1 Sb3 Rb1 103.267(19) 6 5 ?
Sb4 Sb4 Cd1 107.19(2) 4 . ?
Sb4 Sb4 Cd2 107.95(2) 4 13 ?
Cd1 Sb4 Cd2 100.35(2) . 13 ?
Sb4 Sb4 Cd3 61.13(5) 4 . ?
Cd1 Sb4 Cd3 128.405(17) . . ?
Cd2 Sb4 Cd3 131.241(17) 13 . ?
Sb4 Sb4 Cd2 120.440(16) 4 . ?
Cd1 Sb4 Cd2 126.018(17) . . ?
Cd2 Sb4 Cd2 88.47(2) 13 . ?
Cd3 Sb4 Cd2 65.32(4) . . ?
Sb4 Sb4 Rb3 71.67(2) 4 7_545 ?
Cd1 Sb4 Rb3 63.159(18) . 7_545 ?
Cd2 Sb4 Rb3 161.404(17) 13 7_545 ?
Cd3 Sb4 Rb3 65.690(16) . 7_545 ?
Cd2 Sb4 Rb3 107.97(2) . 7_545 ?
Sb4 Sb4 Rb3 170.107(13) 4 . ?
Cd1 Sb4 Rb3 65.139(19) . . ?
Cd2 Sb4 Rb3 68.82(2) 13 . ?
Cd3 Sb4 Rb3 128.28(5) . . ?
Cd2 Sb4 Rb3 69.267(19) . . ?
Rb3 Sb4 Rb3 108.25(2) 7_545 . ?
Sb4 Sb4 Rb3 67.45(2) 4 13 ?
Cd1 Sb4 Rb3 163.440(17) . 13 ?
Cd2 Sb4 Rb3 68.086(18) 13 13 ?
Cd3 Sb4 Rb3 64.030(17) . 13 ?
Cd2 Sb4 Rb3 67.208(14) . 13 ?
Rb3 Sb4 Rb3 125.790(19) 7_545 13 ?
Rb3 Sb4 Rb3 117.993(16) . 13 ?
Sb4 Sb4 Rb1 69.934(7) 4 . ?
Cd1 Sb4 Rb1 65.678(16) . . ?
Cd2 Sb4 Rb1 63.781(17) 13 . ?
Cd3 Sb4 Rb1 131.06(5) . . ?
Cd2 Sb4 Rb1 152.138(14) . . ?
Rb3 Sb4 Rb1 99.830(17) 7_545 . ?
Rb3 Sb4 Rb1 100.587(16) . . ?
Rb3 Sb4 Rb1 98.023(15) 13 . ?

loop_
_geom_bond_atom_site_label_1
_geom_bond_atom_site_label_2
_geom_bond_distance
_geom_bond_site_symmetry_2
_geom_bond_publ_flag
Rb1 Cd2 3.8450(8) 5_445 ?
Rb1 Cd2 3.8450(8) 13 ?
Rb1 Cd2 3.8450(8) 16_545 ?
Rb1 Cd2 3.8450(8) 8_455 ?
Rb1 Sb1 3.9004(8) . ?
Rb1 Sb1 3.9004(8) 9 ?
Rb1 Cd1 3.9202(7) 9 ?
Rb1 Cd1 3.9202(7) . ?
Rb1 Cd1 3.9202(7) 3 ?
Rb1 Cd1 3.9202(7) 11 ?
Rb1 Sb3 3.9474(7) 15_455 ?
Rb1 Sb3 3.9474(7) 7_545 ?
Rb2 Sb3 3.5993(17) 7 ?
Rb2 Sb3 3.5993(17) 5_455 ?
Rb2 Sb2 3.6509(15) . ?
Rb2 Sb2 3.6509(15) 10_556 ?
Rb2 Cd3 3.701(2) 5_455 ?
Rb2 Cd3 3.701(2) 6 ?
Rb2 Cd3 3.701(2) 13 ?
Rb2 Cd3 3.701(2) 14_456 ?
Rb2 Cd2 3.9984(11) 7 ?
Rb2 Cd2 3.9984(11) 5_455 ?
Rb2 Cd2 3.9984(11) 14_456 ?
Rb2 Cd2 3.9984(11) 16 ?
Rb3 Sb3 3.6471(13) . ?
Rb3 Cd1 3.7042(11) 7 ?
Rb3 Sb1 3.7802(11) . ?
Rb3 Cd1 3.8134(14) . ?
Rb3 Cd3 3.8503(19) 6 ?
Rb3 Cd3 3.8503(19) 13 ?
Rb3 Sb2 3.8908(10) . ?
Rb3 Sb2 3.8908(10) 10_556 ?
Rb3 Sb4 3.9834(10) 7 ?
Rb3 Sb4 3.9834(10) 16 ?
Cd1 Sb3 2.8277(9) 7_545 ?
Cd1 Sb4 2.8417(6) 10_556 ?
Cd1 Sb4 2.8417(6) . ?
Cd1 Sb1 2.8716(8) . ?
Cd1 Rb3 3.7042(11) 7_545 ?
Cd1 Rb1 3.9202(7) 2 ?
Cd2 Sb2 2.8258(7) 13 ?
Cd2 Sb3 2.8685(7) . ?
Cd2 Sb4 2.8967(7) 13 ?
Cd2 Sb4 2.9260(7) . ?
Cd2 Cd3 3.1565(10) . ?
Cd2 Rb1 3.8450(8) 5 ?
Cd2 Rb2 3.9984(11) 5_545 ?
Cd3 Sb2 2.880(3) 13 ?
Cd3 Sb2 2.880(3) 5_545 ?
Cd3 Sb4 2.923(4) 4 ?
Cd3 Sb4 2.923(4) . ?
Cd3 Cd2 3.1565(10) 4 ?
Cd3 Rb2 3.701(2) 5_545 ?
Cd3 Rb2 3.701(2) 13 ?
Cd3 Rb3 3.8503(19) 13 ?
Cd3 Rb3 3.8503(19) 7_545 ?
Sb1 Sb2 2.8360(8) 10_556 ?
Sb1 Sb2 2.8360(8) . ?
Sb1 Cd1 2.8716(8) 3 ?
Sb1 Rb3 3.7802(11) 3 ?
Sb1 Rb1 3.9004(8) 2 ?
Sb2 Cd2 2.8258(7) 8_455 ?
Sb2 Cd2 2.8258(7) 13 ?
Sb2 Cd3 2.880(3) 13 ?
Sb2 Cd3 2.880(3) 5_455 ?
Sb2 Rb3 3.8908(10) 3 ?
Sb3 Sb3 2.8059(11) 3_655 ?
Sb3 Cd1 2.8277(9) 7 ?
Sb3 Cd2 2.8685(7) 10_556 ?
Sb3 Rb2 3.5993(17) 5_545 ?
Sb3 Rb1 3.9474(7) 6 ?
Sb3 Rb1 3.9474(7) 5 ?
Sb4 Sb4 2.8228(8) 4 ?
Sb4 Cd2 2.8967(7) 13 ?
Sb4 Rb3 3.9834(10) 7_545 ?
